data_7153979
loop_
_publ_author_name
'Sadler, Scott A.'
'Tajuddin, Hazmi'
'Mkhalid, Ibraheem A. I.'
'Batsanov, Andrei S.'
'Albesa-Jove, David'
'Cheung, Man Sing'
'Maxwell, Aoife C.'
'Shukla, Lena'
'Roberts, Bryan'
'Blakemore, David C.'
'Lin, Zhenyang'
'Marder, Todd B.'
'Steel, Patrick G.'

_publ_section_title
;
 Iridium-catalyzed C-H borylation of pyridines.
;
_journal_issue 37
_journal_name_full 'Organic &amp; biomolecular chemistry'
_journal_page_first 7318
_journal_page_last 7327
_journal_paper_doi 10.1039/c4ob01565g
_journal_volume 12
_journal_year 2014
_chemical_formula_moiety 'C17 H15 N'
_chemical_formula_sum 'C17 H15 N'
_chemical_formula_weight 233.30
_chemical_melting_point 364
_chemical_name_systematic
;
 2,6-Dimethyl-4-naphthalen-1-yl-pyridine
;
_space_group_crystal_system monoclinic
_space_group_IT_number 14
_space_group_name_Hall '-P 2ybc'
_space_group_name_H-M_alt 'P 1 21/c 1'
_symmetry_space_group_name_Hall '-P 2ybc'
_symmetry_space_group_name_H-M 'P 1 21/c 1'
_atom_sites_solution_hydrogens difmap
_atom_sites_solution_primary direct
_atom_sites_solution_secondary difmap
_audit_creation_date 2014-02-24
_audit_creation_method
;
Olex2 1.2-alpha
(compiled 2014.02.17 svn.r2891 for OlexSys, GUI svn.r4773)
;
_cell_angle_alpha 90
_cell_angle_beta 107.874(4)
_cell_angle_gamma 90
_cell_formula_units_Z 4
_cell_length_a 11.2252(16)
_cell_length_b 15.438(2)
_cell_length_c 7.6917(12)
_cell_measurement_reflns_used 1176
_cell_measurement_temperature 120(2)
_cell_measurement_theta_max 21.0
_cell_measurement_theta_min 2.3
_cell_volume 1268.6(3)
_computing_cell_refinement 'SMART version 5.625 (Bruker, 2001)'
_computing_data_collection 'SMART version 5.625 (Bruker, 2001)'
_computing_data_reduction 'SAINT version 6.02A (Bruker, 2001)'
_computing_molecular_graphics 'Olex2 (Dolomanov et al., 2009)'
_computing_publication_material 'Olex2 (Dolomanov et al., 2009)'
_computing_structure_refinement 'ShelXL (Sheldrick, 2008)'
_computing_structure_solution 'ShelxS (Sheldrick, 2008)'
_diffrn_ambient_temperature 120.15
_diffrn_detector_area_resol_mean 5.6
_diffrn_measured_fraction_theta_full 1.000
_diffrn_measured_fraction_theta_max 1.000
_diffrn_measurement_device_type 'CCD area detector'
_diffrn_measurement_method '\w scans'
_diffrn_radiation_monochromator graphite
_diffrn_radiation_type MoK\a
_diffrn_radiation_wavelength 0.71073
_diffrn_reflns_av_R_equivalents 0.0881
_diffrn_reflns_av_unetI/netI 0.0692
_diffrn_reflns_Laue_measured_fraction_full 1.000
_diffrn_reflns_Laue_measured_fraction_max 1.000
_diffrn_reflns_limit_h_max 13
_diffrn_reflns_limit_h_min -13
_diffrn_reflns_limit_k_max 18
_diffrn_reflns_limit_k_min -18
_diffrn_reflns_limit_l_max 9
_diffrn_reflns_limit_l_min -9
_diffrn_reflns_number 11358
_diffrn_reflns_point_group_measured_fraction_full 1.000
_diffrn_reflns_point_group_measured_fraction_max 1.000
_diffrn_reflns_theta_full 25.242
_diffrn_reflns_theta_max 25.242
_diffrn_reflns_theta_min 1.906
_exptl_absorpt_coefficient_mu 0.071
_exptl_absorpt_correction_type none
_exptl_crystal_colour colourless
_exptl_crystal_colour_primary colourless
_exptl_crystal_density_diffrn 1.222
_exptl_crystal_density_meas ?
_exptl_crystal_density_method 'not measured'
_exptl_crystal_description needle
_exptl_crystal_F_000 496
_exptl_crystal_size_max 0.35
_exptl_crystal_size_mid 0.06
_exptl_crystal_size_min 0.05
_refine_diff_density_max 0.215
_refine_diff_density_min -0.190
_refine_diff_density_rms 0.041
_refine_ls_extinction_method none
_refine_ls_goodness_of_fit_ref 0.905
_refine_ls_hydrogen_treatment constr
_refine_ls_matrix_type full
_refine_ls_number_parameters 167
_refine_ls_number_reflns 2236
_refine_ls_number_restraints 0
_refine_ls_restrained_S_all 0.905
_refine_ls_R_factor_all 0.0885
_refine_ls_R_factor_gt 0.0452
_refine_ls_shift/su_max 0.000
_refine_ls_shift/su_mean 0.000
_refine_ls_structure_factor_coef Fsqd
_refine_ls_weighting_details 'w=1/[\s^2^(Fo^2^)+(0.0589P)^2^] where P=(Fo^2^+2Fc^2^)/3'
_refine_ls_weighting_scheme calc
_refine_ls_wR_factor_gt 0.1063
_refine_ls_wR_factor_ref 0.1215
_reflns_Friedel_coverage 0.000
_reflns_number_gt 1286
_reflns_number_total 2236
_reflns_threshold_expression 'I > 2\s(I)'
_cod_data_source_file c4ob01565g2.cif
_cod_data_source_block S12
_cod_depositor_comments
;Adding full bibliography for 7153976--7153981.cif.

The following automatic conversions were performed:

'_exptl_crystal_density_meas' value 'not measured' was changed to '?'
- the value is perceived as not measured.

Automatic conversion script
Id: cif_fix_values 3008 2015-01-20 13:52:24Z robertas 
;
_cod_database_code 7153979
_shelxl_version_number 2014-1
_shelx_space_group_comment
;
The symmetry employed for this shelxl refinement is uniquely defined
by the following loop, which should always be used as a source of
symmetry information in preference to the above space-group names.
They are only intended as comments.
;
_olex2_refinement_description
;
1. Fixed Uiso
 At 1.2 times of:
  All C(H) groups
2. Others
 Uiso(H1A)=Uiso(H1B)=Uiso(H1C)=FVAR(1)
 Uiso(H7A)=Uiso(H7B)=Uiso(H7C)=FVAR(2)
3.a Rotating group:
 C1(H1A,H1B,H1C)
3.b Aromatic/amide H refined with riding coordinates:
 C3(H3), C5(H5), C12(H12), C13(H13), C14(H14), C15(H15), C16(H16), C17(H17),
 C18(H18)
3.c Idealised Me refined as rotating group:
 C7(H7A,H7B,H7C)
;
_olex2_computing_structure_refinement_long 'ShelXL (Sheldrick, 2008)'

loop_
_space_group_symop_operation_xyz
'x, y, z'
'-x, y+1/2, -z+1/2'
'-x, -y, -z'
'x, -y-1/2, z-1/2'

loop_
_atom_site_label
_atom_site_type_symbol
_atom_site_fract_x
_atom_site_fract_y
_atom_site_fract_z
_atom_site_U_iso_or_equiv
_atom_site_adp_type
_atom_site_occupancy
_atom_site_site_symmetry_order
_atom_site_calc_flag
_atom_site_refinement_flags_posn
N N 0.00107(15) 0.87587(11) 0.1104(2) 0.0333(5) Uani 1 1 d .
C1 C -0.1426(2) 0.77031(15) -0.0747(3) 0.0471(7) Uani 1 1 d .
H1A H -0.2010 0.7848 -0.0070 0.097(6) Uiso 1 1 d GR
H1B H -0.1456 0.7079 -0.0986 0.097(6) Uiso 1 1 d GR
H1C H -0.1663 0.8018 -0.1910 0.097(6) Uiso 1 1 d GR
C2 C -0.01157(19) 0.79574(14) 0.0366(3) 0.0333(5) Uani 1 1 d .
C3 C 0.08930(19) 0.74090(14) 0.0574(3) 0.0336(5) Uani 1 1 d .
H3 H 0.0767 0.6848 0.0041 0.040 Uiso 1 1 calc R
C4 C 0.20964(18) 0.76800(13) 0.1569(3) 0.0299(5) Uani 1 1 d .
C5 C 0.22125(19) 0.85015(13) 0.2317(3) 0.0303(5) Uani 1 1 d .
H5 H 0.3015 0.8712 0.2998 0.036 Uiso 1 1 calc R
C6 C 0.11708(19) 0.90182(13) 0.2081(3) 0.0313(5) Uani 1 1 d .
C7 C 0.1264(2) 0.99120(13) 0.2891(3) 0.0405(6) Uani 1 1 d .
H7A H 0.1152 1.0345 0.1922 0.068(5) Uiso 1 1 calc GR
H7B H 0.2090 0.9987 0.3797 0.068(5) Uiso 1 1 calc GR
H7C H 0.0613 0.9987 0.3484 0.068(5) Uiso 1 1 calc GR
C11 C 0.32170(18) 0.71329(13) 0.1706(3) 0.0289(5) Uani 1 1 d .
C12 C 0.42032(18) 0.74891(13) 0.1269(3) 0.0311(5) Uani 1 1 d .
H12 H 0.4183 0.8090 0.0993 0.037 Uiso 1 1 calc R
C13 C 0.52464(19) 0.69991(14) 0.1213(3) 0.0354(6) Uani 1 1 d .
H13 H 0.5909 0.7265 0.0883 0.043 Uiso 1 1 calc R
C14 C 0.5301(2) 0.61350(15) 0.1636(3) 0.0400(6) Uani 1 1 d .
H14 H 0.6002 0.5802 0.1590 0.048 Uiso 1 1 calc R
C15 C 0.4362(2) 0.48470(14) 0.2596(3) 0.0413(6) Uani 1 1 d .
H15 H 0.5051 0.4507 0.2524 0.050 Uiso 1 1 calc R
C16 C 0.3442(2) 0.44704(15) 0.3133(3) 0.0451(6) Uani 1 1 d .
H16 H 0.3480 0.3869 0.3404 0.054 Uiso 1 1 calc R
C17 C 0.2435(2) 0.49677(14) 0.3287(3) 0.0376(6) Uani 1 1 d .
H17 H 0.1811 0.4705 0.3712 0.045 Uiso 1 1 calc R
C18 C 0.23397(19) 0.58245(13) 0.2835(3) 0.0327(5) Uani 1 1 d .
H18 H 0.1647 0.6150 0.2941 0.039 Uiso 1 1 calc R
C19 C 0.32685(19) 0.62398(13) 0.2205(3) 0.0315(5) Uani 1 1 d .
C20 C 0.43175(18) 0.57334(13) 0.2143(3) 0.0309(5) Uani 1 1 d .

loop_
_atom_site_aniso_label
_atom_site_aniso_U_11
_atom_site_aniso_U_22
_atom_site_aniso_U_33
_atom_site_aniso_U_23
_atom_site_aniso_U_13
_atom_site_aniso_U_12
N 0.0307(10) 0.0348(11) 0.0334(10) 0.0006(9) 0.0080(8) 0.0042(9)
C1 0.0361(14) 0.0522(16) 0.0488(16) -0.0076(12) 0.0068(12) 0.0009(12)
C2 0.0308(13) 0.0378(13) 0.0310(12) 0.0000(10) 0.0091(10) 0.0009(11)
C3 0.0368(13) 0.0333(13) 0.0318(12) -0.0035(10) 0.0118(10) 0.0008(11)
C4 0.0312(12) 0.0336(12) 0.0254(11) 0.0027(10) 0.0095(9) 0.0029(10)
C5 0.0283(12) 0.0349(13) 0.0275(12) 0.0038(9) 0.0084(9) -0.0015(10)
C6 0.0313(12) 0.0349(12) 0.0287(12) 0.0037(10) 0.0105(10) 0.0031(10)
C7 0.0441(14) 0.0336(13) 0.0415(14) 0.0034(11) 0.0099(11) 0.0045(11)
C11 0.0271(12) 0.0318(12) 0.0254(11) -0.0034(9) 0.0046(9) -0.0014(10)
C12 0.0290(11) 0.0338(12) 0.0292(12) 0.0001(10) 0.0072(9) -0.0022(10)
C13 0.0277(12) 0.0407(14) 0.0391(13) -0.0029(11) 0.0119(10) -0.0041(10)
C14 0.0302(13) 0.0462(15) 0.0419(14) -0.0038(11) 0.0083(11) 0.0065(11)
C15 0.0380(14) 0.0372(14) 0.0456(15) 0.0012(11) 0.0084(11) 0.0063(11)
C16 0.0498(16) 0.0311(13) 0.0520(16) 0.0030(11) 0.0120(13) 0.0005(12)
C17 0.0384(13) 0.0363(13) 0.0377(13) 0.0032(11) 0.0109(11) -0.0034(11)
C18 0.0324(12) 0.0337(13) 0.0315(12) -0.0023(10) 0.0092(10) -0.0018(10)
C19 0.0336(12) 0.0333(12) 0.0247(11) -0.0042(9) 0.0046(10) 0.0013(10)
C20 0.0293(12) 0.0309(12) 0.0305(12) -0.0014(10) 0.0064(10) 0.0033(10)

loop_
_atom_type_symbol
_atom_type_description
_atom_type_scat_dispersion_real
_atom_type_scat_dispersion_imag
_atom_type_scat_source
C C 0.0033 0.0016 'International Tables Vol C Tables 4.2.6.8 and 6.1.1.4'
H H 0.0000 0.0000 'International Tables Vol C Tables 4.2.6.8 and 6.1.1.4'
N N 0.0061 0.0033 'International Tables Vol C Tables 4.2.6.8 and 6.1.1.4'

loop_
_geom_angle_atom_site_label_1
_geom_angle_atom_site_label_2
_geom_angle_atom_site_label_3
_geom_angle
C6 N C2 117.71(17)
H1A C1 H1B 109.5
H1A C1 H1C 109.5
H1B C1 H1C 109.5
C2 C1 H1A 109.4
C2 C1 H1B 109.5
C2 C1 H1C 109.5
N C2 C1 115.80(18)
N C2 C3 122.38(19)
C3 C2 C1 121.8(2)
C2 C3 H3 120.0
C2 C3 C4 120.0(2)
C4 C3 H3 120.0
C3 C4 C11 121.45(18)
C5 C4 C3 117.04(19)
C5 C4 C11 121.36(18)
C4 C5 H5 119.7
C6 C5 C4 120.5(2)
C6 C5 H5 119.7
N C6 C5 122.37(19)
N C6 C7 115.84(18)
C5 C6 C7 121.8(2)
C6 C7 H7A 109.5
C6 C7 H7B 109.5
C6 C7 H7C 109.5
H7A C7 H7B 109.5
H7A C7 H7C 109.5
H7B C7 H7C 109.5
C12 C11 C4 118.94(18)
C12 C11 C19 119.05(19)
C19 C11 C4 121.96(18)
C11 C12 H12 118.8
C11 C12 C13 122.4(2)
C13 C12 H12 118.8
C12 C13 H13 120.2
C14 C13 C12 119.6(2)
C14 C13 H13 120.2
C13 C14 H14 119.7
C13 C14 C20 120.5(2)
C20 C14 H14 119.7
C16 C15 H15 119.3
C16 C15 C20 121.3(2)
C20 C15 H15 119.3
C15 C16 H16 120.0
C15 C16 C17 120.0(2)
C17 C16 H16 120.0
C16 C17 H17 119.6
C18 C17 C16 120.8(2)
C18 C17 H17 119.6
C17 C18 H18 119.6
C17 C18 C19 120.9(2)
C19 C18 H18 119.6
C11 C19 C18 123.42(19)
C20 C19 C11 119.08(19)
C20 C19 C18 117.46(19)
C14 C20 C19 119.27(19)
C15 C20 C14 121.33(19)
C15 C20 C19 119.40(19)

loop_
_geom_bond_atom_site_label_1
_geom_bond_atom_site_label_2
_geom_bond_distance
N C2 1.350(3)
N C6 1.349(3)
C1 H1A 0.9801
C1 H1B 0.9799
C1 H1C 0.9800
C1 C2 1.509(3)
C2 C3 1.383(3)
C3 H3 0.9500
C3 C4 1.397(3)
C4 C5 1.382(3)
C4 C11 1.492(3)
C5 H5 0.9500
C5 C6 1.381(3)
C6 C7 1.505(3)
C7 H7A 0.9800
C7 H7B 0.9800
C7 H7C 0.9800
C11 C12 1.367(3)
C11 C19 1.428(3)
C12 H12 0.9500
C12 C13 1.406(3)
C13 H13 0.9500
C13 C14 1.370(3)
C14 H14 0.9500
C14 C20 1.421(3)
C15 H15 0.9500
C15 C16 1.355(3)
C15 C20 1.409(3)
C16 H16 0.9500
C16 C17 1.402(3)
C17 H17 0.9500
C17 C18 1.363(3)
C18 H18 0.9500
C18 C19 1.429(3)
C19 C20 1.426(3)

loop_
_geom_torsion_atom_site_label_1
_geom_torsion_atom_site_label_2
_geom_torsion_atom_site_label_3
_geom_torsion_atom_site_label_4
_geom_torsion
C3 C4 C11 C19 -50.0(3)
C5 C4 C11 C12 -48.1(3)
